data_9007544
loop_
_publ_author_name
'Mandel, N.'
'Donohue, J.'

_publ_section_title
;
 The refinement of the crystal structure of skutterudite, CoAs3
;
_journal_name_full 'Acta Crystallographica, Section B'
_journal_page_first 2288
_journal_page_last 2289
_journal_paper_doi 10.1107/S0567740871005727
_journal_volume 27
_journal_year 1971
_chemical_compound_source 'Bou-Azzer, Morocco'
_chemical_formula_sum 'As3 Co0.87 Fe0.11 Ni0.13'
_chemical_name_mineral Skutterudite
_space_group_IT_number 204
_symmetry_space_group_name_Hall '-I 2 2 3'
_symmetry_space_group_name_H-M 'I m -3'
_cell_angle_alpha 90
_cell_angle_beta 90
_cell_angle_gamma 90
_cell_length_a 8.195
_cell_length_b 8.195
_cell_length_c 8.195
_cell_formula_units_Z 8
_cell_volume 550.360
_database_code_amcsd 0009417
_exptl_crystal_density_diffrn 6.995
_cod_original_sg_symbol_H-M 'I m 3'
_cod_original_formula_sum 'Co.87 Fe.11 Ni.13 As3'
_cod_database_code 9007544

loop_
_space_group_symop_operation_xyz
x,y,z
1/2+x,1/2+y,1/2+z
z,x,-y
1/2+z,1/2+x,1/2-y
z,-x,y
1/2+z,1/2-x,1/2+y
-z,x,y
1/2-z,1/2+x,1/2+y
-z,-x,-y
1/2-z,1/2-x,1/2-y
y,-z,-x
1/2+y,1/2-z,1/2-x
-y,-z,x
1/2-y,1/2-z,1/2+x
-y,z,-x
1/2-y,1/2+z,1/2-x
y,z,x
1/2+y,1/2+z,1/2+x
x,-y,z
1/2+x,1/2-y,1/2+z
-x,y,z
1/2-x,1/2+y,1/2+z
x,y,-z
1/2+x,1/2+y,1/2-z
-x,-y,-z
1/2-x,1/2-y,1/2-z
-z,-x,y
1/2-z,1/2-x,1/2+y
-z,x,-y
1/2-z,1/2+x,1/2-y
z,-x,-y
1/2+z,1/2-x,1/2-y
z,x,y
1/2+z,1/2+x,1/2+y
-y,z,x
1/2-y,1/2+z,1/2+x
y,z,-x
1/2+y,1/2+z,1/2-x
y,-z,x
1/2+y,1/2-z,1/2+x
-y,-z,-x
1/2-y,1/2-z,1/2-x
-x,y,-z
1/2-x,1/2+y,1/2-z
x,-y,-z
1/2+x,1/2-y,1/2-z
-x,-y,z
1/2-x,1/2-y,1/2+z

loop_
_atom_site_aniso_label
_atom_site_aniso_U_11
_atom_site_aniso_U_22
_atom_site_aniso_U_33
_atom_site_aniso_U_12
_atom_site_aniso_U_13
_atom_site_aniso_U_23
Co 0.01531 0.01531 0.01531 0.00136 0.00136 0.00136
Fe 0.01531 0.01531 0.01531 0.00136 0.00136 0.00136
Ni 0.01531 0.01531 0.01531 0.00136 0.00136 0.00136
As 0.00919 0.01191 0.01089 0.00000 0.00000 0.00068

loop_
_atom_site_label
_atom_site_fract_x
_atom_site_fract_y
_atom_site_fract_z
_atom_site_occupancy
Co 0.25000 0.25000 0.25000 0.87000
Fe 0.25000 0.25000 0.25000 0.11000
Ni 0.25000 0.25000 0.25000 0.13000
As 0.00000 0.34310 0.15030 1.00000

loop_
_cod_related_entry_id
_cod_related_entry_database
_cod_related_entry_code
1 AMCSD 0009417
